data_8105442
loop_
_publ_author_name
'Tang, Qian-Qian'
'Li, Shi-Hui'

_publ_section_title
;
 Crystal structure of poly[aqua-\m2-4,4&#x2032;-bipyridine-\k2
 N:N&#x2032;)-\m2-bis(2-(2-((2,6-dichlorophenyl)amino)phenyl)acetato-\k2
 O,O&#x2032;)zinc(II)], C38H28Cl4N4O4Zn
;
_journal_issue 6
_journal_name_full 'Zeitschrift f\"ur Kristallographie - New Crystal Structures'
_journal_page_first 1277
_journal_page_last 1278
_journal_paper_doi 10.1515/ncrs-2020-0254
_journal_volume 235
_journal_year 2020
_chemical_formula_moiety '0.5(C76 H56 Cl8 N8 O8 Zn2)'
_chemical_formula_sum 'C38 H28 Cl4 N4 O4 Zn'
_chemical_formula_weight 811.81
_space_group_crystal_system monoclinic
_space_group_IT_number 15
_space_group_name_Hall '-C 2yc'
_space_group_name_H-M_alt 'C 1 2/c 1'
_atom_sites_solution_hydrogens geom
_atom_sites_solution_primary direct
_atom_sites_solution_secondary difmap
_cell_angle_alpha 90.00
_cell_angle_beta 92.506(5)
_cell_angle_gamma 90.00
_cell_formula_units_Z 4
_cell_length_a 33.2980(15)
_cell_length_b 7.8254(3)
_cell_length_c 13.8939(9)
_cell_measurement_reflns_used 3370
_cell_measurement_temperature 293(2)
_cell_measurement_theta_max 25.50
_cell_measurement_theta_min 3.25
_cell_volume 3616.9(3)
_computing_molecular_graphics 'Olex2 (Dolomanov et al., 2009)'
_computing_publication_material 'Olex2 (Dolomanov et al., 2009)'
_computing_structure_refinement 'XL (Sheldrick, 2008)'
_computing_structure_solution 'XS (Sheldrick, 2008)'
_diffrn_ambient_temperature 293(2)
_diffrn_measured_fraction_theta_full 0.998
_diffrn_measured_fraction_theta_max 0.998
_diffrn_measurement_device_type 'multiwire proportional'
_diffrn_measurement_method 'phi and omega scans'
_diffrn_radiation_monochromator graphite
_diffrn_radiation_type MoK\a
_diffrn_radiation_wavelength 0.71073
_diffrn_reflns_av_R_equivalents 0.0284
_diffrn_reflns_av_unetI/netI 0.0314
_diffrn_reflns_limit_h_max 40
_diffrn_reflns_limit_h_min -40
_diffrn_reflns_limit_k_max 8
_diffrn_reflns_limit_k_min -9
_diffrn_reflns_limit_l_max 16
_diffrn_reflns_limit_l_min -16
_diffrn_reflns_number 10765
_diffrn_reflns_theta_full 25.50
_diffrn_reflns_theta_max 25.50
_diffrn_reflns_theta_min 3.23
_diffrn_source 'fine-focus sealed tube'
_exptl_absorpt_coefficient_mu 1.021
_exptl_absorpt_correction_T_max 0.7561
_exptl_absorpt_correction_T_min 0.6678
_exptl_absorpt_correction_type none
_exptl_crystal_colour colourless
_exptl_crystal_density_diffrn 1.491
_exptl_crystal_density_method 'not measured'
_exptl_crystal_description block
_exptl_crystal_F_000 1656
_exptl_crystal_size_max 0.43
_exptl_crystal_size_mid 0.32
_exptl_crystal_size_min 0.29
_refine_diff_density_max 0.603
_refine_diff_density_min -0.709
_refine_diff_density_rms 0.063
_refine_ls_extinction_method none
_refine_ls_goodness_of_fit_ref 1.037
_refine_ls_hydrogen_treatment constr
_refine_ls_matrix_type full
_refine_ls_number_parameters 231
_refine_ls_number_reflns 3370
_refine_ls_number_restraints 1
_refine_ls_restrained_S_all 1.045
_refine_ls_R_factor_all 0.0926
_refine_ls_R_factor_gt 0.0702
_refine_ls_shift/su_max 0.000
_refine_ls_shift/su_mean 0.000
_refine_ls_structure_factor_coef Fsqd
_refine_ls_weighting_details 'calc w=1/[\s^2^(Fo^2^)+(0.0569P)^2^+16.0929P] where P=(Fo^2^+2Fc^2^)/3'
_refine_ls_weighting_scheme calc
_refine_ls_wR_factor_gt 0.1613
_refine_ls_wR_factor_ref 0.1774
_reflns_number_gt 2461
_reflns_number_total 3370
_reflns_threshold_expression >2sigma(I)
_cod_data_source_file suppl_ncrs-2020-0254_suppl.cif
_cod_data_source_block b
_cod_database_code 8105442
_olex2_refinement_description
;
1. Fixed Uiso
 At 1.2 times of:
  All C(H) groups, All C(H,H) groups, All N(H) groups
2. Rigid bond restraints
 Zn1, O2
 with sigma for 1-2 distances of 0.001 and sigma for 1-3 distances of 0.002
3.a Riding coordinates:
 N2(H2)
3.b Secondary CH2 refined with riding coordinates:
 C2(H2A,H2B)
3.c Aromatic/amide H refined with riding coordinates:
 C4(H4), C5(H5), C6(H6), C7(H7), C11(H11), C12(H12), C13(H13), C15(H15),
 C16(H16), C18(H18), C19(H19)
;
_olex2_submission_special_instructions 'No special instructions were received'

loop_
_space_group_symop_id
_space_group_symop_operation_xyz
1 'x, y, z'
2 '-x, y, -z+1/2'
3 'x+1/2, y+1/2, z'
4 '-x+1/2, y+1/2, -z+1/2'
5 '-x, -y, -z'
6 'x, -y, z-1/2'
7 '-x+1/2, -y+1/2, -z'
8 'x+1/2, -y+1/2, z-1/2'

loop_
_atom_site_label
_atom_site_type_symbol
_atom_site_fract_x
_atom_site_fract_y
_atom_site_fract_z
_atom_site_U_iso_or_equiv
_atom_site_adp_type
_atom_site_occupancy
_atom_site_calc_flag
_atom_site_disorder_assembly
_atom_site_disorder_group
_atom_site_site_symmetry_order
_atom_site_refinement_flags_posn
_atom_site_refinement_flags_adp
_atom_site_refinement_flags_occupancy
Zn1 Zn 0.0000 0.06395(10) 0.2500 0.0782(4) Uani 1 d . . 2 S TU P
Cl1 Cl 0.23415(4) 0.2524(2) 0.25344(12) 0.0886(5) Uani 1 d . . 1 . . .
Cl2 Cl 0.11808(5) 0.0513(3) -0.00205(13) 0.1082(7) Uani 1 d . . 1 . . .
O1 O 0.06757(11) 0.1538(7) 0.2136(4) 0.119(2) Uani 1 d . . 1 . . .
O2 O 0.03476(11) 0.2183(6) 0.3352(3) 0.0936(13) Uani 1 d . . 1 . U .
N1 N -0.00512(14) -0.1270(5) 0.3556(3) 0.0788(13) Uani 1 d . . 1 . . .
N2 N 0.14857(11) 0.2136(5) 0.1774(3) 0.0557(9) Uani 1 d . . 1 . . .
H2 H 0.1479 0.1551 0.2297 0.067 Uiso 1 d . . 1 R . .
C1 C 0.06619(13) 0.2243(6) 0.2913(4) 0.0606(13) Uani 1 d . . 1 . . .
C2 C 0.10244(14) 0.3121(7) 0.3370(4) 0.0628(12) Uani 1 d . . 1 . . .
H2A H 0.0944 0.3695 0.3949 0.075 Uiso 1 calc . . 1 R . .
H2B H 0.1220 0.2255 0.3564 0.075 Uiso 1 calc . . 1 R . .
C3 C 0.12241(12) 0.4393(5) 0.2751(4) 0.0552(11) Uani 1 d . . 1 . . .
C4 C 0.12000(16) 0.6125(7) 0.2963(5) 0.0836(18) Uani 1 d . . 1 . . .
H4 H 0.1048 0.6479 0.3472 0.100 Uiso 1 calc . . 1 R . .
C5 C 0.1397(2) 0.7328(7) 0.2433(7) 0.121(3) Uani 1 d . . 1 . . .
H5 H 0.1377 0.8482 0.2583 0.145 Uiso 1 calc . . 1 R . .
C6 C 0.16203(19) 0.6818(8) 0.1695(7) 0.125(3) Uani 1 d . . 1 . . .
H6 H 0.1759 0.7624 0.1348 0.150 Uiso 1 calc . . 1 R . .
C7 C 0.16437(16) 0.5103(7) 0.1451(5) 0.089(2) Uani 1 d . . 1 . . .
H7 H 0.1788 0.4774 0.0924 0.107 Uiso 1 calc . . 1 R . .
C8 C 0.14542(12) 0.3884(5) 0.1984(4) 0.0543(11) Uani 1 d . . 1 . . .
C9 C 0.17836(13) 0.1491(5) 0.1199(3) 0.0544(11) Uani 1 d . . 1 . . .
C10 C 0.16852(15) 0.0669(7) 0.0337(4) 0.0671(13) Uani 1 d . . 1 . . .
C11 C 0.19659(18) -0.0061(8) -0.0230(4) 0.0819(16) Uani 1 d . . 1 . . .
H11 H 0.1886 -0.0607 -0.0801 0.098 Uiso 1 calc . . 1 R . .
C12 C 0.23605(19) 0.0020(8) 0.0051(5) 0.0831(17) Uani 1 d . . 1 . . .
H12 H 0.2551 -0.0476 -0.0330 0.100 Uiso 1 calc . . 1 R . .
C13 C 0.24806(15) 0.0826(7) 0.0890(5) 0.0740(16) Uani 1 d . . 1 . . .
H13 H 0.2752 0.0885 0.1077 0.089 Uiso 1 calc . . 1 R . .
C14 C 0.21935(13) 0.1554(6) 0.1461(4) 0.0598(12) Uani 1 d . . 1 . . .
C15 C 0.02167(15) -0.1460(6) 0.4266(4) 0.0649(13) Uani 1 d . . 1 . . .
H15 H 0.0400 -0.0579 0.4386 0.078 Uiso 1 calc . . 1 R . .
C16 C 0.02431(14) -0.2874(6) 0.4842(3) 0.0612(12) Uani 1 d . . 1 . . .
H16 H 0.0440 -0.2920 0.5338 0.073 Uiso 1 calc . . 1 R . .
C17 C -0.00126(14) -0.4219(6) 0.4704(3) 0.0569(11) Uani 1 d . . 1 . . .
C18 C -0.0311(2) -0.3983(9) 0.4007(6) 0.136(4) Uani 1 d . . 1 . . .
H18 H -0.0506 -0.4819 0.3896 0.164 Uiso 1 calc . . 1 R . .
C19 C -0.0321(3) -0.2496(10) 0.3472(7) 0.148(4) Uani 1 d . . 1 . . .
H19 H -0.0533 -0.2351 0.3021 0.178 Uiso 1 calc . . 1 R . .

loop_
_atom_site_aniso_label
_atom_site_aniso_U_11
_atom_site_aniso_U_22
_atom_site_aniso_U_33
_atom_site_aniso_U_23
_atom_site_aniso_U_13
_atom_site_aniso_U_12
Zn1 0.1113(8) 0.0461(5) 0.0747(6) 0.000 -0.0245(5) 0.000
Cl1 0.0688(8) 0.0878(10) 0.1076(12) -0.0085(9) -0.0151(8) -0.0016(8)
Cl2 0.0737(9) 0.1434(17) 0.1062(13) -0.0424(12) -0.0119(8) 0.0078(10)
O1 0.055(2) 0.152(4) 0.153(4) -0.090(4) 0.027(2) -0.033(3)
O2 0.062(2) 0.133(4) 0.087(3) -0.015(2) 0.0120(18) -0.038(2)
N1 0.088(3) 0.053(2) 0.093(3) 0.009(2) -0.036(3) -0.004(2)
N2 0.057(2) 0.045(2) 0.066(2) 0.0047(18) 0.0184(18) -0.0033(17)
C1 0.042(2) 0.053(3) 0.088(4) 0.012(3) 0.017(2) -0.002(2)
C2 0.061(3) 0.064(3) 0.064(3) -0.006(2) 0.007(2) -0.004(2)
C3 0.040(2) 0.044(2) 0.080(3) -0.004(2) -0.003(2) -0.0038(19)
C4 0.059(3) 0.054(3) 0.137(5) -0.021(3) 0.003(3) 0.001(3)
C5 0.078(4) 0.037(3) 0.248(10) 0.003(4) 0.019(5) 0.000(3)
C6 0.076(4) 0.048(3) 0.254(10) 0.050(5) 0.044(5) 0.006(3)
C7 0.068(3) 0.060(3) 0.142(6) 0.039(4) 0.037(3) 0.007(3)
C8 0.044(2) 0.039(2) 0.080(3) 0.008(2) 0.006(2) 0.0015(19)
C9 0.054(3) 0.040(2) 0.069(3) 0.011(2) 0.016(2) 0.001(2)
C10 0.062(3) 0.069(3) 0.070(3) 0.002(3) 0.014(2) 0.004(2)
C11 0.083(4) 0.090(4) 0.075(4) -0.005(3) 0.020(3) 0.004(3)
C12 0.090(4) 0.069(4) 0.094(4) 0.002(3) 0.045(4) 0.006(3)
C13 0.047(3) 0.063(3) 0.114(5) 0.024(3) 0.022(3) 0.004(2)
C14 0.051(3) 0.045(2) 0.084(3) 0.013(2) 0.008(2) -0.002(2)
C15 0.070(3) 0.056(3) 0.067(3) -0.005(2) -0.014(2) -0.007(2)
C16 0.060(3) 0.065(3) 0.057(3) 0.002(2) -0.014(2) -0.008(2)
C17 0.058(3) 0.052(3) 0.060(3) -0.004(2) -0.010(2) 0.000(2)
C18 0.138(6) 0.087(5) 0.174(7) 0.058(5) -0.105(6) -0.057(4)
C19 0.151(7) 0.097(5) 0.185(8) 0.058(5) -0.121(6) -0.045(5)

loop_
_atom_type_symbol
_atom_type_description
_atom_type_scat_dispersion_real
_atom_type_scat_dispersion_imag
_atom_type_scat_source
C C 0.0033 0.0016 'International Tables Vol C Tables 4.2.6.8 and 6.1.1.4'
H H 0.0000 0.0000 'International Tables Vol C Tables 4.2.6.8 and 6.1.1.4'
Cl Cl 0.1484 0.1585 'International Tables Vol C Tables 4.2.6.8 and 6.1.1.4'
N N 0.0061 0.0033 'International Tables Vol C Tables 4.2.6.8 and 6.1.1.4'
O O 0.0106 0.0060 'International Tables Vol C Tables 4.2.6.8 and 6.1.1.4'
Zn Zn 0.2839 1.4301 'International Tables Vol C Tables 4.2.6.8 and 6.1.1.4'

loop_
_geom_angle_atom_site_label_1
_geom_angle_atom_site_label_2
_geom_angle_atom_site_label_3
_geom_angle
_geom_angle_site_symmetry_1
_geom_angle_site_symmetry_3
O1 Zn1 O1 146.4(3) 2 .
O1 Zn1 C1 27.86(14) . .
O1 Zn1 C1 127.06(18) 2 .
O1 Zn1 C1 127.06(18) . 2
O1 Zn1 C1 27.86(14) 2 2
O2 Zn1 O1 55.74(15) . .
O2 Zn1 O1 55.74(15) 2 2
O2 Zn1 O1 102.53(19) . 2
O2 Zn1 O1 102.53(19) 2 .
O2 Zn1 O2 106.5(3) . 2
O2 Zn1 N1 94.48(17) . .
O2 Zn1 N1 140.41(17) . 2
O2 Zn1 N1 140.41(17) 2 .
O2 Zn1 N1 94.48(17) 2 2
O2 Zn1 C1 27.92(16) 2 2
O2 Zn1 C1 107.56(17) . 2
O2 Zn1 C1 107.56(17) 2 .
O2 Zn1 C1 27.92(16) . .
N1 Zn1 O1 117.00(19) . .
N1 Zn1 O1 117.00(19) 2 2
N1 Zn1 O1 87.51(17) . 2
N1 Zn1 O1 87.51(17) 2 .
N1 Zn1 N1 89.6(3) 2 .
N1 Zn1 C1 113.93(18) 2 .
N1 Zn1 C1 106.54(16) . .
N1 Zn1 C1 113.93(18) . 2
N1 Zn1 C1 106.54(16) 2 2
C1 Zn1 C1 121.8(2) . 2
C1 O1 Zn1 82.8(3) . .
C1 O2 Zn1 102.1(4) . .
C15 N1 Zn1 122.2(4) . .
C15 N1 C19 115.1(5) . .
C19 N1 Zn1 122.1(4) . .
C8 N2 H2 109.8 . .
C9 N2 H2 109.6 . .
C9 N2 C8 122.2(4) . .
O1 C1 Zn1 69.3(3) . .
O1 C1 O2 119.2(5) . .
O1 C1 C2 121.4(4) . .
O2 C1 Zn1 50.0(3) . .
O2 C1 C2 119.4(5) . .
C2 C1 Zn1 167.9(4) . .
C1 C2 H2A 108.4 . .
C1 C2 H2B 108.4 . .
H2A C2 H2B 107.4 . .
C3 C2 C1 115.6(4) . .
C3 C2 H2A 108.4 . .
C3 C2 H2B 108.4 . .
C4 C3 C2 119.9(5) . .
C4 C3 C8 118.6(5) . .
C8 C3 C2 121.5(4) . .
C3 C4 H4 119.4 . .
C5 C4 C3 121.3(6) . .
C5 C4 H4 119.4 . .
C4 C5 H5 120.2 . .
C6 C5 C4 119.6(6) . .
C6 C5 H5 120.2 . .
C5 C6 H6 119.7 . .
C5 C6 C7 120.6(6) . .
C7 C6 H6 119.7 . .
C6 C7 H7 119.8 . .
C8 C7 C6 120.4(6) . .
C8 C7 H7 119.8 . .
C3 C8 N2 119.0(4) . .
C7 C8 N2 121.5(5) . .
C7 C8 C3 119.5(5) . .
N2 C9 C14 123.3(5) . .
C10 C9 N2 121.0(4) . .
C10 C9 C14 115.6(4) . .
C9 C10 Cl2 118.0(4) . .
C11 C10 Cl2 118.8(5) . .
C11 C10 C9 123.2(5) . .
C10 C11 H11 120.3 . .
C12 C11 C10 119.4(6) . .
C12 C11 H11 120.3 . .
C11 C12 H12 119.7 . .
C11 C12 C13 120.7(5) . .
C13 C12 H12 119.7 . .
C12 C13 H13 120.3 . .
C12 C13 C14 119.4(5) . .
C14 C13 H13 120.3 . .
C9 C14 Cl1 118.6(4) . .
C13 C14 Cl1 119.7(4) . .
C13 C14 C9 121.7(5) . .
N1 C15 H15 118.1 . .
N1 C15 C16 123.9(5) . .
C16 C15 H15 118.1 . .
C15 C16 H16 119.3 . .
C17 C16 C15 121.3(4) . .
C17 C16 H16 119.3 . .
C16 C17 C17 122.9(5) . 5_546
C16 C17 C18 115.2(5) . .
C18 C17 C17 121.9(5) . 5_546
C17 C18 H18 120.2 . .
C17 C18 C19 119.6(5) . .
C19 C18 H18 120.2 . .
N1 C19 C18 124.5(5) . .
N1 C19 H19 117.7 . .
C18 C19 H19 117.7 . .

loop_
_geom_bond_atom_site_label_1
_geom_bond_atom_site_label_2
_geom_bond_distance
_geom_bond_site_symmetry_2
Zn1 O1 2.432(4) 2
Zn1 O1 2.432(4) .
Zn1 O2 2.020(4) 2
Zn1 O2 2.020(4) .
Zn1 N1 2.106(5) .
Zn1 N1 2.106(5) 2
Zn1 C1 2.579(5) 2
Zn1 C1 2.579(5) .
Cl1 C14 1.726(5) .
Cl2 C10 1.735(5) .
O1 C1 1.215(6) .
O2 C1 1.235(5) .
N1 C15 1.310(6) .
N1 C19 1.317(8) .
N2 H2 0.8599 .
N2 C8 1.404(6) .
N2 C9 1.395(5) .
C1 C2 1.505(7) .
C2 H2A 0.9700 .
C2 H2B 0.9700 .
C2 C3 1.491(6) .
C3 C4 1.390(7) .
C3 C8 1.397(7) .
C4 H4 0.9300 .
C4 C5 1.379(9) .
C5 H5 0.9300 .
C5 C6 1.353(11) .
C6 H6 0.9300 .
C6 C7 1.387(9) .
C7 H7 0.9300 .
C7 C8 1.378(7) .
C9 C10 1.386(7) .
C9 C14 1.398(6) .
C10 C11 1.373(7) .
C11 H11 0.9300 .
C11 C12 1.355(8) .
C12 H12 0.9300 .
C12 C13 1.370(8) .
C13 H13 0.9300 .
C13 C14 1.391(7) .
C15 H15 0.9300 .
C15 C16 1.366(7) .
C16 H16 0.9300 .
C16 C17 1.362(6) .
C17 C17 1.473(9) 5_546
C17 C18 1.370(7) .
C18 H18 0.9300 .
C18 C19 1.381(9) .
C19 H19 0.9300 .

loop_
_geom_torsion_atom_site_label_1
_geom_torsion_atom_site_label_2
_geom_torsion_atom_site_label_3
_geom_torsion_atom_site_label_4
_geom_torsion
_geom_torsion_site_symmetry_1
_geom_torsion_site_symmetry_2
_geom_torsion_site_symmetry_3
_geom_torsion_site_symmetry_4
Zn1 O1 C1 O2 -3.6(5) . . . .
Zn1 O1 C1 C2 173.8(4) . . . .
Zn1 O2 C1 O1 4.4(6) . . . .
Zn1 O2 C1 C2 -173.0(4) . . . .
Zn1 N1 C15 C16 -165.6(4) . . . .
Zn1 N1 C19 C18 164.1(8) . . . .
Zn1 C1 C2 C3 -156.5(14) . . . .
Cl2 C10 C11 C12 -178.6(5) . . . .
O1 Zn1 O1 C1 58.9(3) 2 . . .
O1 Zn1 O2 C1 -154.0(3) 2 . . .
O1 Zn1 O2 C1 -2.3(3) . . . .
O1 Zn1 N1 C15 -126.7(5) 2 . . .
O1 Zn1 N1 C15 29.3(5) . . . .
O1 Zn1 N1 C19 63.2(7) 2 . . .
O1 Zn1 N1 C19 -140.9(7) . . . .
O1 Zn1 C1 O1 -143.5(3) 2 . . .
O1 Zn1 C1 O2 175.9(6) . . . .
O1 Zn1 C1 O2 32.4(4) 2 . . .
O1 Zn1 C1 C2 -153.8(18) . . . .
O1 Zn1 C1 C2 62.7(17) 2 . . .
O1 C1 C2 C3 52.5(7) . . . .
O2 Zn1 O1 C1 103.9(4) 2 . . .
O2 Zn1 O1 C1 2.3(3) . . . .
O2 Zn1 O2 C1 -96.4(4) 2 . . .
O2 Zn1 N1 C15 -24.3(5) . . . .
O2 Zn1 N1 C15 -147.1(4) 2 . . .
O2 Zn1 N1 C19 42.7(8) 2 . . .
O2 Zn1 N1 C19 165.6(7) . . . .
O2 Zn1 C1 O1 -175.9(6) . . . .
O2 Zn1 C1 O1 -83.6(4) 2 . . .
O2 Zn1 C1 O2 92.3(4) 2 . . .
O2 Zn1 C1 C2 122.6(16) 2 . . .
O2 Zn1 C1 C2 30.3(16) . . . .
O2 C1 C2 C3 -130.2(5) . . . .
N1 Zn1 O1 C1 -73.7(4) . . . .
N1 Zn1 O1 C1 -162.0(4) 2 . . .
N1 Zn1 O2 C1 22.7(5) 2 . . .
N1 Zn1 O2 C1 117.5(4) . . . .
N1 Zn1 N1 C15 116.3(5) 2 . . .
N1 Zn1 N1 C19 -53.9(6) 2 . . .
N1 Zn1 C1 O1 19.7(4) 2 . . .
N1 Zn1 C1 O1 116.8(4) . . . .
N1 Zn1 C1 O2 -67.3(4) . . . .
N1 Zn1 C1 O2 -164.4(4) 2 . . .
N1 Zn1 C1 C2 -134.1(16) 2 . . .
N1 Zn1 C1 C2 -37.0(17) . . . .
N1 C15 C16 C17 0.5(9) . . . .
N2 C9 C10 Cl2 1.5(6) . . . .
N2 C9 C10 C11 -176.6(5) . . . .
N2 C9 C14 Cl1 -1.7(6) . . . .
N2 C9 C14 C13 176.9(4) . . . .
C1 Zn1 O1 C1 89.1(5) 2 . . .
C1 Zn1 O2 C1 -125.6(4) 2 . . .
C1 Zn1 N1 C15 -135.7(4) 2 . . .
C1 Zn1 N1 C15 1.4(5) . . . .
C1 Zn1 N1 C19 -168.8(7) . . . .
C1 Zn1 N1 C19 54.1(7) 2 . . .
C1 Zn1 C1 O1 -110.2(4) 2 . . .
C1 Zn1 C1 O2 65.7(3) 2 . . .
C1 Zn1 C1 C2 96.0(17) 2 . . .
C1 C2 C3 C4 109.9(5) . . . .
C1 C2 C3 C8 -73.3(6) . . . .
C2 C3 C4 C5 176.9(6) . . . .
C2 C3 C8 N2 2.2(7) . . . .
C2 C3 C8 C7 -178.0(5) . . . .
C3 C4 C5 C6 -0.3(11) . . . .
C4 C3 C8 N2 179.0(5) . . . .
C4 C3 C8 C7 -1.2(7) . . . .
C4 C5 C6 C7 1.7(13) . . . .
C5 C6 C7 C8 -2.9(12) . . . .
C6 C7 C8 N2 -177.6(6) . . . .
C6 C7 C8 C3 2.6(9) . . . .
C8 N2 C9 C10 -118.0(5) . . . .
C8 N2 C9 C14 64.9(6) . . . .
C8 C3 C4 C5 0.0(8) . . . .
C9 N2 C8 C3 -163.3(4) . . . .
C9 N2 C8 C7 16.9(7) . . . .
C9 C10 C11 C12 -0.5(9) . . . .
C10 C9 C14 Cl1 -179.0(4) . . . .
C10 C9 C14 C13 -0.3(7) . . . .
C10 C11 C12 C13 -0.2(9) . . . .
C11 C12 C13 C14 0.5(9) . . . .
C12 C13 C14 Cl1 178.4(4) . . . .
C12 C13 C14 C9 -0.2(7) . . . .
C14 C9 C10 Cl2 178.9(3) . . . .
C14 C9 C10 C11 0.7(7) . . . .
C15 N1 C19 C18 -6.7(14) . . . .
C15 C16 C17 C17 178.6(6) . . . 5_546
C15 C16 C17 C18 -4.9(9) . . . .
C16 C17 C18 C19 3.5(12) . . . .
C17 C17 C18 C19 -179.9(9) 5_546 . . .
C17 C18 C19 N1 2.4(17) . . . .
C19 N1 C15 C16 5.2(10) . . . .
